data_4506916
loop_
_publ_author_name
'Naranthatta, Mili C.'
'Das, Deepika'
'Tripathy, Debakanta'
'Sahoo, Himansu S.'
'Ramkumar, Venkatachalam'
'Chand, Dillip K.'

_publ_section_title
;
 Consequence of Presence and Absence of \p-Clouds at Strategic Locations
 of Designed Binuclear Pd(II) Complexes on Packing: Self-Assembly of
 Self-Assembly by Intermolecular Locking and Packing
;
_journal_issue 12
_journal_name_full 'Crystal Growth &amp; Design'
_journal_page_first 6012
_journal_paper_doi 10.1021/cg301085t
_journal_volume 12
_journal_year 2012
_chemical_formula_sum 'C40 H71 Cl3 N14 O15 Pd2'
_chemical_formula_weight 1307.26
_chemical_name_systematic
;

 ?

;
_space_group_IT_number 2
_symmetry_cell_setting triclinic
_symmetry_space_group_name_Hall '-P 1'
_symmetry_space_group_name_H-M 'P -1'
_atom_sites_solution_hydrogens geom
_atom_sites_solution_primary direct
_atom_sites_solution_secondary difmap
_audit_creation_method SHELXL-97
_cell_angle_alpha 110.66(3)
_cell_angle_beta 104.68(2)
_cell_angle_gamma 101.53(3)
_cell_formula_units_Z 2
_cell_length_a 13.275(9)
_cell_length_b 15.216(16)
_cell_length_c 15.513(9)
_cell_measurement_reflns_used 3457
_cell_measurement_temperature 173(2)
_cell_measurement_theta_max 22.65
_cell_measurement_theta_min 2.36
_cell_volume 2688(4)
_computing_cell_refinement APEXII,Bruker,2004
_computing_data_collection APEXII,Bruker,2004
_computing_data_reduction SAINT,Bruker,2004
_computing_molecular_graphics 'ORTEP-3 (Farrugia, 1997)'
_computing_publication_material 'SHELXL-97 (Sheldrick, 1997)'
_computing_structure_refinement 'SHELXL-97 (Sheldrick, 1997)'
_computing_structure_solution 'SHELXS-97 (Sheldrick, 1997)'
_diffrn_ambient_temperature 173(2)
_diffrn_measured_fraction_theta_full 0.711
_diffrn_measured_fraction_theta_max 0.579
_diffrn_measurement_device_type 'Bruker APEXII CCD area detector'
_diffrn_measurement_method 'phi and omega scans'
_diffrn_radiation_monochromator graphite
_diffrn_radiation_source 'fine-focus sealed tube'
_diffrn_radiation_type MoK\a
_diffrn_radiation_wavelength 0.71073
_diffrn_reflns_av_R_equivalents 0.0681
_diffrn_reflns_av_sigmaI/netI 0.1253
_diffrn_reflns_limit_h_max 17
_diffrn_reflns_limit_h_min -17
_diffrn_reflns_limit_k_max 18
_diffrn_reflns_limit_k_min -19
_diffrn_reflns_limit_l_max 13
_diffrn_reflns_limit_l_min -19
_diffrn_reflns_number 15377
_diffrn_reflns_theta_full 25.00
_diffrn_reflns_theta_max 29.07
_diffrn_reflns_theta_min 1.50
_exptl_absorpt_coefficient_mu 0.894
_exptl_absorpt_correction_T_max 0.8775
_exptl_absorpt_correction_T_min 0.8073
_exptl_absorpt_correction_type multi-scan
_exptl_absorpt_process_details ' SADABS (Bruker,2004)'
_exptl_crystal_colour clear
_exptl_crystal_density_diffrn 1.615
_exptl_crystal_density_method 'not measured'
_exptl_crystal_description Block
_exptl_crystal_F_000 1344
_exptl_crystal_size_max 0.25
_exptl_crystal_size_mid 0.20
_exptl_crystal_size_min 0.15
_refine_diff_density_max 0.916
_refine_diff_density_min -1.189
_refine_diff_density_rms 0.140
_refine_ls_extinction_method none
_refine_ls_goodness_of_fit_ref 0.819
_refine_ls_hydrogen_treatment mixed
_refine_ls_matrix_type full
_refine_ls_number_parameters 694
_refine_ls_number_reflns 8339
_refine_ls_number_restraints 10
_refine_ls_restrained_S_all 0.819
_refine_ls_R_factor_all 0.1451
_refine_ls_R_factor_gt 0.0736
_refine_ls_shift/su_max 0.052
_refine_ls_shift/su_mean 0.071
_refine_ls_structure_factor_coef Fsqd
_refine_ls_weighting_details 'calc w=1/[\s^2^(Fo^2^)+(0.2000P)^2^+0.0020P] where P=(Fo^2^+2Fc^2^)/3'
_refine_ls_weighting_scheme calc
_refine_ls_wR_factor_gt 0.2072
_refine_ls_wR_factor_ref 0.2738
_reflns_number_gt 3978
_reflns_number_total 8339
_reflns_threshold_expression >2sigma(I)
_cod_data_source_file cg301085t_si_002.cif
_cod_data_source_block new
_cod_depositor_comments
;
The following automatic conversions were performed:

'_symmetry_cell_setting' value 'Triclinic' changed to 'triclinic'
according to /home/saulius/struct/CIF-dictionaries/cif_core.dic
dictionary named 'cif_core.dic' version 2.4.2 from 2011-04-26.

Automatic conversion script
Id: cif_fix_values 1891 2012-01-12 08:04:46Z andrius 
;
_cod_original_sg_symbol_Hall ' -P 1 '
_cod_original_sg_symbol_H-M P-1
_cod_database_code 4506916

loop_
_symmetry_equiv_pos_as_xyz
'x, y, z'
'-x, -y, -z'

loop_
_atom_site_label
_atom_site_type_symbol
_atom_site_fract_x
_atom_site_fract_y
_atom_site_fract_z
_atom_site_U_iso_or_equiv
_atom_site_adp_type
_atom_site_occupancy
_atom_site_symmetry_multiplicity
_atom_site_calc_flag
_atom_site_refinement_flags
C1 C 0.5027(12) 0.3858(10) -0.0450(14) 0.102(6) Uani 1 1 d .
H1A H 0.4268 0.3675 -0.0886 0.153 Uiso 1 1 calc R
H1B H 0.5519 0.4292 -0.0615 0.153 Uiso 1 1 calc R
H1C H 0.5087 0.4208 0.0236 0.153 Uiso 1 1 calc R
C2 C 0.5298(14) 0.2414(13) -0.1636(12) 0.108(6) Uani 1 1 d .
H2A H 0.5829 0.2049 -0.1644 0.162 Uiso 1 1 calc R
H2B H 0.5480 0.2904 -0.1894 0.162 Uiso 1 1 calc R
H2C H 0.4557 0.1950 -0.2048 0.162 Uiso 1 1 calc R
C3 C 0.4561(11) 0.2312(11) -0.0368(14) 0.095(5) Uani 1 1 d .
H3A H 0.3873 0.1964 -0.0950 0.114 Uiso 1 1 calc R
H3B H 0.4384 0.2727 0.0190 0.114 Uiso 1 1 calc R
C4 C 0.4999(12) 0.1557(11) -0.0117(14) 0.105(6) Uani 1 1 d .
H4A H 0.4511 0.1226 0.0142 0.126 Uiso 1 1 calc R
H4B H 0.5016 0.1045 -0.0718 0.126 Uiso 1 1 calc R
C5 C 0.6625(13) 0.1241(10) 0.0500(13) 0.099(5) Uani 1 1 d .
H5A H 0.7427 0.1533 0.0781 0.148 Uiso 1 1 calc R
H5B H 0.6400 0.0807 -0.0202 0.148 Uiso 1 1 calc R
H5C H 0.6383 0.0853 0.0841 0.148 Uiso 1 1 calc R
C6 C 0.6089(14) 0.2428(10) 0.1642(12) 0.086(5) Uani 1 1 d .
H6A H 0.5669 0.2895 0.1716 0.129 Uiso 1 1 calc R
H6B H 0.6841 0.2768 0.2117 0.129 Uiso 1 1 calc R
H6C H 0.5740 0.1873 0.1761 0.129 Uiso 1 1 calc R
C7 C 0.9103(10) 0.2987(9) 0.1051(10) 0.062(3) Uani 1 1 d .
H7 H 0.8849 0.2484 0.0398 0.075 Uiso 1 1 calc R
C8 C 1.0205(10) 0.3250(10) 0.1697(12) 0.074(4) Uani 1 1 d .
H8 H 1.0678 0.2906 0.1472 0.089 Uiso 1 1 calc R
C9 C 1.0600(10) 0.4002(10) 0.2649(11) 0.068(4) Uani 1 1 d .
H9 H 1.1331 0.4166 0.3077 0.082 Uiso 1 1 calc R
C10 C 0.9892(9) 0.4511(9) 0.2963(10) 0.057(3) Uani 1 1 d .
C11 C 0.8785(9) 0.4217(8) 0.2294(9) 0.057(3) Uani 1 1 d .
H11 H 0.8300 0.4558 0.2495 0.068 Uiso 1 1 calc R
C12 C 0.9730(9) 0.5779(9) 0.4386(10) 0.059(3) Uani 1 1 d .
C13 C 1.0056(7) 0.7280(8) 0.5875(8) 0.048(3) Uani 1 1 d .
C14 C 1.0809(8) 0.7931(8) 0.6807(10) 0.059(3) Uani 1 1 d .
H14 H 1.1536 0.7902 0.6998 0.071 Uiso 1 1 calc R
C15 C 1.0503(9) 0.8623(9) 0.7456(10) 0.061(3) Uani 1 1 d .
H15 H 1.0998 0.9045 0.8108 0.073 Uiso 1 1 calc R
C16 C 0.9452(9) 0.8684(8) 0.7131(9) 0.056(3) Uani 1 1 d .
H16 H 0.9245 0.9179 0.7557 0.067 Uiso 1 1 calc R
C17 C 0.8988(8) 0.7372(8) 0.5595(10) 0.056(3) Uani 1 1 d .
H17 H 0.8474 0.6937 0.4955 0.067 Uiso 1 1 calc R
C18 C 0.6313(14) 0.6319(9) 0.5795(11) 0.084(5) Uani 1 1 d .
H18A H 0.7015 0.6206 0.6019 0.126 Uiso 1 1 calc R
H18B H 0.6084 0.6133 0.5086 0.126 Uiso 1 1 calc R
H18C H 0.5754 0.5918 0.5932 0.126 Uiso 1 1 calc R
C19 C 0.7035(13) 0.7708(14) 0.7325(12) 0.114(6) Uani 1 1 d .
H19A H 0.6524 0.7594 0.7662 0.171 Uiso 1 1 calc R
H19B H 0.7437 0.8418 0.7609 0.171 Uiso 1 1 calc R
H19C H 0.7557 0.7344 0.7405 0.171 Uiso 1 1 calc R
C20 C 0.5384(12) 0.7554(13) 0.6302(16) 0.105(6) Uani 1 1 d .
H20A H 0.5506 0.8175 0.6872 0.126 Uiso 1 1 calc R
H20B H 0.4886 0.7001 0.6340 0.126 Uiso 1 1 calc R
C21 C 0.4834(10) 0.7635(12) 0.5276(15) 0.099(6) Uani 1 1 d .
H21A H 0.4585 0.6975 0.4716 0.119 Uiso 1 1 calc R
H21B H 0.4184 0.7857 0.5296 0.119 Uiso 1 1 calc R
C22 C 0.5704(15) 0.9401(11) 0.5755(15) 0.120(7) Uani 1 1 d .
H22A H 0.4962 0.9453 0.5630 0.179 Uiso 1 1 calc R
H22B H 0.6145 0.9868 0.5585 0.179 Uiso 1 1 calc R
H22C H 0.6047 0.9559 0.6453 0.179 Uiso 1 1 calc R
C23 C 0.5252(10) 0.8151(11) 0.4078(10) 0.075(4) Uani 1 1 d .
H23A H 0.5173 0.7463 0.3674 0.112 Uiso 1 1 calc R
H23B H 0.5785 0.8599 0.3960 0.112 Uiso 1 1 calc R
H23C H 0.4539 0.8261 0.3902 0.112 Uiso 1 1 calc R
C24 C 0.8302(9) 0.9967(9) 0.5442(9) 0.059(3) Uani 1 1 d .
H24 H 0.8289 1.0324 0.6077 0.071 Uiso 1 1 calc R
C25 C 0.8761(10) 1.0492(9) 0.5004(10) 0.062(3) Uani 1 1 d .
H25 H 0.9028 1.1196 0.5315 0.074 Uiso 1 1 calc R
C26 C 0.8828(9) 0.9987(9) 0.4120(11) 0.058(3) Uani 1 1 d .
H26 H 0.9175 1.0336 0.3818 0.070 Uiso 1 1 calc R
C27 C 0.8384(8) 0.8945(8) 0.3642(10) 0.055(3) Uani 1 1 d .
C28 C 0.7889(8) 0.8449(8) 0.4122(9) 0.047(3) Uani 1 1 d .
H28 H 0.7572 0.7748 0.3812 0.057 Uiso 1 1 calc R
C29 C 0.8303(10) 0.7449(9) 0.2264(11) 0.059(3) Uani 1 1 d .
C30 C 0.8259(10) 0.6155(9) 0.0765(10) 0.065(4) Uani 1 1 d .
C31 C 0.8679(15) 0.6008(11) -0.0017(13) 0.102(6) Uani 1 1 d .
H31 H 0.9028 0.6559 -0.0111 0.122 Uiso 1 1 calc R
C32 C 0.8572(15) 0.5051(12) -0.0641(14) 0.109(6) Uani 1 1 d .
H32 H 0.8840 0.4940 -0.1171 0.131 Uiso 1 1 calc R
C33 C 0.8077(14) 0.4269(11) -0.0483(10) 0.076(4) Uani 1 1 d .
H33 H 0.8035 0.3618 -0.0890 0.091 Uiso 1 1 calc R
C34 C 0.7740(9) 0.5347(8) 0.0883(9) 0.054(3) Uani 1 1 d .
H34 H 0.7452 0.5434 0.1398 0.065 Uiso 1 1 calc R
Cl1 Cl 0.5662(3) 0.5121(3) 0.2798(3) 0.0813(11) Uani 1 1 d .
Cl2 Cl 0.8399(5) 0.8801(3) 0.0097(4) 0.0974(13) Uani 1 1 d .
Cl3 Cl 0.6324(2) 0.0491(2) 0.2869(3) 0.0633(9) Uani 1 1 d .
N1 N 0.5343(9) 0.2945(7) -0.0576(8) 0.069(3) Uani 1 1 d .
N2 N 0.6114(8) 0.2049(7) 0.0625(8) 0.064(3) Uani 1 1 d .
N3 N 0.8426(7) 0.3467(7) 0.1387(7) 0.055(3) Uani 1 1 d .
N4 N 1.0327(7) 0.5287(8) 0.3919(8) 0.066(3) Uani 1 1 d .
H4 H 1.1038 0.5468 0.4239 0.079 Uiso 1 1 calc R
N5 N 1.0404(7) 0.6592(7) 0.5238(7) 0.057(3) Uani 1 1 d .
H5 H 1.1116 0.6691 0.5401 0.069 Uiso 1 1 calc R
N6 N 0.8691(7) 0.8031(7) 0.6188(7) 0.051(2) Uani 1 1 d .
N7 N 0.6445(8) 0.7375(7) 0.6320(7) 0.055(2) Uani 1 1 d .
N8 N 0.5640(7) 0.8349(8) 0.5128(8) 0.062(3) Uani 1 1 d .
N9 N 0.7868(7) 0.8974(7) 0.5023(8) 0.054(3) Uani 1 1 d .
N10 N 0.8383(8) 0.8404(7) 0.2683(8) 0.060(3) Uani 1 1 d .
H10 H 0.8442 0.8737 0.2326 0.071 Uiso 1 1 calc R
N11 N 0.8362(9) 0.7131(7) 0.1372(9) 0.069(3) Uani 1 1 d .
H11A H 0.8476 0.7574 0.1135 0.082 Uiso 1 1 calc R
N12 N 0.7646(9) 0.4402(7) 0.0236(9) 0.067(3) Uani 1 1 d .
O1 O 0.8150(14) 0.6902(8) 0.2647(9) 0.134(6) Uani 1 1 d .
O2 O 0.8712(6) 0.5509(6) 0.4092(7) 0.067(2) Uani 1 1 d .
O3 O 0.5738(11) 0.4525(8) 0.3346(9) 0.120(4) Uani 1 1 d .
O4 O 0.6178(10) 0.4788(8) 0.2068(9) 0.121(4) Uani 1 1 d .
O5 O 0.6250(12) 0.6153(8) 0.3500(10) 0.140(5) Uani 1 1 d .
O6 O 0.4609(13) 0.5010(17) 0.238(2) 0.248(11) Uani 1 1 d .
O7 O 0.8914(15) 0.9004(8) 0.1117(10) 0.153(6) Uani 1 1 d .
O8 O 0.9085(13) 0.8742(13) -0.0430(11) 0.163(6) Uani 1 1 d .
O9 O 0.791(2) 0.9495(15) 0.0005(12) 0.230(11) Uani 1 1 d .
O10 O 0.7690(16) 0.7850(13) -0.0373(11) 0.206(8) Uani 1 1 d .
O11 O 0.6190(8) -0.0076(8) 0.3416(9) 0.103(4) Uani 1 1 d .
O12 O 0.6953(7) 0.0127(7) 0.2290(8) 0.088(3) Uani 1 1 d .
O13 O 0.5246(7) 0.0421(7) 0.2260(8) 0.085(3) Uani 1 1 d .
O14 O 0.6897(9) 0.1499(8) 0.3553(8) 0.102(3) Uani 1 1 d .
O15 O 0.2520(11) 0.5950(16) 0.5320(18) 0.083(7) Uani 0.50 1 d PD
Pd1 Pd 0.68935(7) 0.32154(6) 0.04200(7) 0.0512(3) Uani 1 1 d .
Pd2 Pd 0.71819(6) 0.81966(6) 0.56770(7) 0.0471(3) Uani 1 1 d .
O16 O 0.3149(18) 0.5613(18) 0.351(2) 0.119(9) Uani 0.50 1 d P
N13 N 0.8064(9) 0.1415(7) 0.8050(8) 0.070(3) Uani 1 1 d D
N14 N 0.8392(8) 0.2737(7) 0.6985(8) 0.057(3) Uani 1 1 d D
C35 C 0.7476(19) 0.1697(15) 0.8692(15) 0.181(12) Uani 1 1 d D
H35A H 0.6842 0.1129 0.8522 0.271 Uiso 1 1 calc R
H35B H 0.7220 0.2239 0.8624 0.271 Uiso 1 1 calc R
H35C H 0.7958 0.1919 0.9373 0.271 Uiso 1 1 calc R
C38 C 0.876(3) 0.236(3) 0.768(3) 0.58(5) Uani 1 1 d D
H38A H 0.9041 0.2847 0.8373 0.697 Uiso 1 1 calc R
H38B H 0.9279 0.1984 0.7537 0.697 Uiso 1 1 calc R
C36 C 0.807(2) 0.0424(10) 0.779(3) 0.246(18) Uani 1 1 d D
H36A H 0.8165 0.0281 0.8370 0.369 Uiso 1 1 calc R
H36B H 0.8683 0.0340 0.7558 0.369 Uiso 1 1 calc R
H36C H 0.7377 -0.0033 0.7269 0.369 Uiso 1 1 calc R
C39 C 0.820(4) 0.259(2) 0.5993(12) 0.40(4) Uani 1 1 d D
H39A H 0.7404 0.2343 0.5629 0.607 Uiso 1 1 calc R
H39B H 0.8530 0.2096 0.5689 0.607 Uiso 1 1 calc R
H39C H 0.8524 0.3213 0.5975 0.607 Uiso 1 1 calc R
C37 C 0.765(3) 0.175(3) 0.733(2) 0.58(5) Uani 1 1 d D
H37A H 0.7376 0.1243 0.6640 0.697 Uiso 1 1 calc R
H37B H 0.7130 0.2120 0.7460 0.697 Uiso 1 1 calc R
C40 C 0.933(2) 0.3596(19) 0.755(3) 0.51(6) Uani 1 1 d D
H40A H 0.9095 0.4181 0.7776 0.758 Uiso 1 1 calc R
H40B H 0.9764 0.3669 0.7136 0.758 Uiso 1 1 calc R
H40C H 0.9779 0.3531 0.8115 0.758 Uiso 1 1 calc R
H15Y H 0.245(19) 0.544(8) 0.542(15) 0.20(11) Uiso 1 1 d D
H15X H 0.258(19) 0.644(10) 0.584(11) 0.20(12) Uiso 1 1 d D
H16X H 0.289(7) 0.501(6) 0.334(7) 0.02(2) Uiso 1 1 d .

loop_
_atom_site_aniso_label
_atom_site_aniso_U_11
_atom_site_aniso_U_22
_atom_site_aniso_U_33
_atom_site_aniso_U_23
_atom_site_aniso_U_13
_atom_site_aniso_U_12
C1 0.086(9) 0.067(9) 0.129(15) 0.041(9) -0.004(10) 0.031(8)
C2 0.112(12) 0.128(14) 0.064(11) 0.033(11) 0.011(10) 0.039(11)
C3 0.068(8) 0.077(10) 0.128(15) 0.054(10) 0.015(10) 0.006(8)
C4 0.093(10) 0.068(10) 0.126(16) 0.042(10) 0.009(11) 0.003(8)
C5 0.122(12) 0.058(9) 0.121(15) 0.035(9) 0.051(12) 0.034(8)
C6 0.124(12) 0.072(9) 0.078(12) 0.040(9) 0.049(10) 0.032(9)
C7 0.088(9) 0.072(8) 0.047(8) 0.027(7) 0.043(7) 0.039(7)
C8 0.073(8) 0.076(9) 0.101(13) 0.043(9) 0.055(9) 0.041(7)
C9 0.060(7) 0.095(10) 0.076(11) 0.046(9) 0.033(7) 0.046(7)
C10 0.052(6) 0.077(8) 0.055(9) 0.033(7) 0.026(6) 0.029(6)
C11 0.055(6) 0.058(7) 0.053(9) 0.015(7) 0.022(6) 0.020(6)
C12 0.058(7) 0.074(8) 0.070(10) 0.046(8) 0.028(7) 0.038(6)
C13 0.035(5) 0.067(7) 0.043(7) 0.037(6) 0.004(5) 0.007(5)
C14 0.041(5) 0.061(8) 0.063(9) 0.032(7) 0.002(6) 0.002(5)
C15 0.056(6) 0.064(8) 0.046(8) 0.022(7) 0.005(6) 0.002(6)
C16 0.068(7) 0.052(7) 0.042(8) 0.017(6) 0.025(7) 0.004(6)
C17 0.048(6) 0.058(7) 0.057(8) 0.028(7) 0.013(6) 0.009(5)
C18 0.144(13) 0.067(9) 0.076(11) 0.044(8) 0.072(11) 0.038(9)
C19 0.100(11) 0.174(18) 0.071(12) 0.066(12) 0.044(10) 0.007(11)
C20 0.083(9) 0.132(13) 0.18(2) 0.113(14) 0.079(12) 0.056(9)
C21 0.059(7) 0.118(13) 0.155(17) 0.091(13) 0.046(10) 0.029(8)
C22 0.157(15) 0.111(12) 0.17(2) 0.084(13) 0.104(15) 0.103(12)
C23 0.071(8) 0.127(12) 0.055(9) 0.059(9) 0.024(7) 0.049(8)
C24 0.066(7) 0.065(9) 0.042(8) 0.012(7) 0.026(7) 0.024(6)
C25 0.066(7) 0.051(7) 0.061(10) 0.016(8) 0.026(7) 0.015(6)
C26 0.067(7) 0.057(8) 0.067(10) 0.039(7) 0.032(7) 0.020(6)
C27 0.047(6) 0.059(8) 0.065(10) 0.029(7) 0.022(6) 0.021(6)
C28 0.049(5) 0.045(7) 0.056(8) 0.027(7) 0.023(6) 0.012(5)
C29 0.077(8) 0.047(8) 0.059(10) 0.033(8) 0.021(7) 0.014(6)
C30 0.080(8) 0.056(8) 0.062(10) 0.025(7) 0.028(8) 0.024(7)
C31 0.166(15) 0.079(11) 0.116(15) 0.053(11) 0.120(14) 0.042(10)
C32 0.140(14) 0.086(12) 0.112(16) 0.022(12) 0.095(14) 0.031(10)
C33 0.141(13) 0.074(10) 0.050(9) 0.038(8) 0.062(10) 0.050(10)
C34 0.064(6) 0.046(7) 0.053(8) 0.022(6) 0.029(6) 0.004(6)
Cl1 0.088(2) 0.080(3) 0.085(3) 0.044(2) 0.034(2) 0.025(2)
Cl2 0.162(4) 0.077(3) 0.082(3) 0.044(3) 0.070(3) 0.044(3)
Cl3 0.0588(15) 0.069(2) 0.075(2) 0.0370(19) 0.0303(17) 0.0259(15)
N1 0.080(7) 0.055(6) 0.055(7) 0.022(6) 0.000(6) 0.021(6)
N2 0.079(7) 0.053(6) 0.049(7) 0.016(5) 0.015(6) 0.018(5)
N3 0.059(5) 0.072(7) 0.051(7) 0.036(6) 0.024(5) 0.031(5)
N4 0.041(5) 0.093(8) 0.068(8) 0.034(7) 0.022(5) 0.029(5)
N5 0.036(4) 0.083(7) 0.047(6) 0.023(6) 0.010(5) 0.019(5)
N6 0.045(4) 0.056(6) 0.048(6) 0.026(5) 0.009(5) 0.011(4)
N7 0.065(5) 0.086(7) 0.034(6) 0.036(6) 0.030(5) 0.031(5)
N8 0.061(5) 0.095(8) 0.066(7) 0.058(6) 0.031(6) 0.043(5)
N9 0.047(5) 0.044(6) 0.066(8) 0.021(5) 0.016(5) 0.013(4)
N10 0.076(6) 0.058(7) 0.050(7) 0.033(6) 0.023(6) 0.014(5)
N11 0.110(8) 0.057(7) 0.057(8) 0.034(6) 0.052(7) 0.016(6)
N12 0.101(8) 0.046(6) 0.068(8) 0.027(6) 0.047(7) 0.026(6)
O1 0.312(19) 0.082(7) 0.087(9) 0.055(7) 0.149(12) 0.087(9)
O2 0.043(4) 0.076(5) 0.068(6) 0.021(5) 0.016(4) 0.015(4)
O3 0.184(12) 0.109(9) 0.110(10) 0.071(8) 0.084(10) 0.048(8)
O4 0.154(10) 0.099(8) 0.105(9) 0.019(7) 0.096(9) 0.015(7)
O5 0.206(14) 0.069(7) 0.154(13) 0.031(8) 0.115(12) 0.029(8)
O6 0.109(12) 0.28(2) 0.34(3) 0.13(2) 0.060(16) 0.051(13)
O7 0.31(2) 0.080(8) 0.084(10) 0.049(7) 0.082(12) 0.042(10)
O8 0.183(13) 0.253(18) 0.114(12) 0.091(12) 0.096(12) 0.113(13)
O9 0.45(3) 0.28(2) 0.136(14) 0.150(14) 0.160(18) 0.29(2)
O10 0.252(19) 0.149(14) 0.099(11) 0.029(10) -0.003(12) -0.049(13)
O11 0.104(7) 0.159(10) 0.139(11) 0.122(9) 0.081(8) 0.074(7)
O12 0.066(5) 0.109(7) 0.084(7) 0.024(6) 0.046(5) 0.023(5)
O13 0.074(5) 0.107(7) 0.087(8) 0.046(6) 0.033(6) 0.042(5)
O14 0.122(8) 0.107(8) 0.072(7) 0.026(7) 0.049(7) 0.031(7)
O15 0.018(6) 0.065(11) 0.14(2) 0.049(14) -0.007(9) -0.004(7)
Pd1 0.0652(5) 0.0442(6) 0.0439(6) 0.0211(5) 0.0160(5) 0.0170(4)
Pd2 0.0487(5) 0.0566(6) 0.0474(6) 0.0275(5) 0.0235(4) 0.0215(4)
O16 0.091(15) 0.088(17) 0.16(3) 0.054(18) 0.030(16) -0.001(13)
N13 0.105(9) 0.046(6) 0.044(7) 0.007(5) 0.027(7) 0.012(6)
N14 0.072(6) 0.062(6) 0.033(6) -0.001(5) 0.029(5) 0.039(5)
C35 0.32(4) 0.136(18) 0.101(18) 0.014(14) 0.13(2) 0.09(2)
C38 0.19(3) 0.36(5) 0.75(10) -0.20(5) 0.21(6) -0.03(3)
C36 0.24(3) 0.083(15) 0.39(5) 0.02(2) 0.19(3) 0.043(17)
C39 0.85(12) 0.19(3) 0.42(6) 0.14(4) 0.53(8) 0.23(5)
C37 0.19(3) 0.36(5) 0.75(10) -0.20(5) 0.21(6) -0.03(3)
C40 1.19(18) 0.20(4) 0.28(6) 0.14(4) 0.41(9) 0.26(7)

loop_
_atom_type_symbol
_atom_type_description
_atom_type_scat_dispersion_real
_atom_type_scat_dispersion_imag
_atom_type_scat_source
C C 0.0033 0.0016 'International Tables Vol C Tables 4.2.6.8 and 6.1.1.4'
H H 0.0000 0.0000 'International Tables Vol C Tables 4.2.6.8 and 6.1.1.4'
N N 0.0061 0.0033 'International Tables Vol C Tables 4.2.6.8 and 6.1.1.4'
O O 0.0106 0.0060 'International Tables Vol C Tables 4.2.6.8 and 6.1.1.4'
Cl Cl 0.1484 0.1585 'International Tables Vol C Tables 4.2.6.8 and 6.1.1.4'
Pd Pd -0.9988 1.0072 'International Tables Vol C Tables 4.2.6.8 and 6.1.1.4'

loop_
_geom_angle_atom_site_label_1
_geom_angle_atom_site_label_2
_geom_angle_atom_site_label_3
_geom_angle
N1 C1 H1A 109.5
N1 C1 H1B 109.6
H1A C1 H1B 109.5
N1 C1 H1C 109.3
H1A C1 H1C 109.5
H1B C1 H1C 109.5
N1 C2 H2A 109.6
N1 C2 H2B 109.4
H2A C2 H2B 109.5
N1 C2 H2C 109.4
H2A C2 H2C 109.5
H2B C2 H2C 109.5
N1 C3 C4 112.0(12)
N1 C3 H3A 109.3
C4 C3 H3A 109.3
N1 C3 H3B 109.1
C4 C3 H3B 109.1
H3A C3 H3B 107.9
N2 C4 C3 109.7(11)
N2 C4 H4A 109.7
C3 C4 H4A 109.7
N2 C4 H4B 109.7
C3 C4 H4B 109.6
H4A C4 H4B 108.2
N2 C5 H5A 109.4
N2 C5 H5B 109.5
H5A C5 H5B 109.5
N2 C5 H5C 109.5
H5A C5 H5C 109.5
H5B C5 H5C 109.5
N2 C6 H6A 109.5
N2 C6 H6B 109.5
H6A C6 H6B 109.5
N2 C6 H6C 109.4
H6A C6 H6C 109.5
H6B C6 H6C 109.5
N3 C7 C8 119.0(11)
N3 C7 H7 120.5
C8 C7 H7 120.5
C9 C8 C7 121.3(11)
C9 C8 H8 119.3
C7 C8 H8 119.4
C8 C9 C10 118.4(12)
C8 C9 H9 120.8
C10 C9 H9 120.8
C9 C10 N4 117.0(10)
C9 C10 C11 118.6(12)
N4 C10 C11 124.4(10)
N3 C11 C10 121.1(10)
N3 C11 H11 119.5
C10 C11 H11 119.4
O2 C12 N4 124.3(12)
O2 C12 N5 124.6(10)
N4 C12 N5 111.1(9)
C14 C13 N5 118.2(9)
C14 C13 C17 118.5(11)
N5 C13 C17 123.2(10)
C15 C14 C13 120.2(10)
C15 C14 H14 119.9
C13 C14 H14 119.9
C14 C15 C16 118.4(11)
C14 C15 H15 120.8
C16 C15 H15 120.8
C15 C16 N6 121.5(11)
C15 C16 H16 119.2
N6 C16 H16 119.2
N6 C17 C13 122.2(11)
N6 C17 H17 118.9
C13 C17 H17 118.9
N7 C18 H18A 109.4
N7 C18 H18B 109.5
H18A C18 H18B 109.5
N7 C18 H18C 109.5
H18A C18 H18C 109.5
H18B C18 H18C 109.5
N7 C19 H19A 109.4
N7 C19 H19B 109.5
H19A C19 H19B 109.5
N7 C19 H19C 109.5
H19A C19 H19C 109.5
H19B C19 H19C 109.5
N7 C20 C21 108.4(12)
N7 C20 H20A 110.0
C21 C20 H20A 109.8
N7 C20 H20B 110.2
C21 C20 H20B 110.1
H20A C20 H20B 108.4
N8 C21 C20 110.7(11)
N8 C21 H21A 109.4
C20 C21 H21A 109.3
N8 C21 H21B 109.6
C20 C21 H21B 109.7
H21A C21 H21B 108.1
N8 C22 H22A 109.4
N8 C22 H22B 109.5
H22A C22 H22B 109.5
N8 C22 H22C 109.5
H22A C22 H22C 109.5
H22B C22 H22C 109.5
N8 C23 H23A 109.5
N8 C23 H23B 109.5
H23A C23 H23B 109.5
N8 C23 H23C 109.5
H23A C23 H23C 109.5
H23B C23 H23C 109.5
N9 C24 C25 123.7(12)
N9 C24 H24 118.2
C25 C24 H24 118.1
C26 C25 C24 118.5(12)
C26 C25 H25 120.7
C24 C25 H25 120.8
C25 C26 C27 120.4(12)
C25 C26 H26 119.8
C27 C26 H26 119.9
C26 C27 C28 118.2(12)
C26 C27 N10 121.3(11)
C28 C27 N10 120.4(10)
N9 C28 C27 120.0(10)
N9 C28 H28 120.0
C27 C28 H28 120.0
O1 C29 N11 121.6(11)
O1 C29 N10 122.7(14)
N11 C29 N10 115.6(12)
C34 C30 N11 122.4(12)
C34 C30 C31 119.7(11)
N11 C30 C31 117.9(12)
C32 C31 C30 119.3(13)
C32 C31 H31 120.4
C30 C31 H31 120.3
C33 C32 C31 119.2(15)
C33 C32 H32 120.5
C31 C32 H32 120.3
N12 C33 C32 121.6(12)
N12 C33 H33 119.2
C32 C33 H33 119.1
C30 C34 N12 118.9(11)
C30 C34 H34 120.5
N12 C34 H34 120.5
O6 Cl1 O3 109.3(12)
O6 Cl1 O5 109.9(12)
O3 Cl1 O5 107.3(8)
O6 Cl1 O4 111.7(13)
O3 Cl1 O4 107.3(8)
O5 Cl1 O4 111.3(7)
O8 Cl2 O10 100.9(11)
O8 Cl2 O9 107.8(11)
O10 Cl2 O9 113.7(15)
O8 Cl2 O7 114.8(10)
O10 Cl2 O7 107.6(9)
O9 Cl2 O7 111.7(9)
O12 Cl3 O11 108.3(6)
O12 Cl3 O14 110.1(6)
O11 Cl3 O14 107.9(7)
O12 Cl3 O13 111.8(6)
O11 Cl3 O13 109.5(6)
O14 Cl3 O13 109.1(6)
C3 N1 C1 107.2(12)
C3 N1 C2 110.1(12)
C1 N1 C2 110.0(13)
C3 N1 Pd1 106.0(9)
C1 N1 Pd1 113.6(8)
C2 N1 Pd1 109.9(9)
C4 N2 C6 111.4(13)
C4 N2 C5 104.4(11)
C6 N2 C5 107.6(12)
C4 N2 Pd1 109.4(9)
C6 N2 Pd1 108.4(8)
C5 N2 Pd1 115.6(9)
C11 N3 C7 121.5(10)
C11 N3 Pd1 118.2(7)
C7 N3 Pd1 119.5(8)
C12 N4 C10 124.9(9)
C12 N4 H4 117.6
C10 N4 H4 117.5
C12 N5 C13 125.7(8)
C12 N5 H5 117.2
C13 N5 H5 117.1
C17 N6 C16 119.1(9)
C17 N6 Pd2 119.5(7)
C16 N6 Pd2 121.1(8)
C19 N7 C18 109.5(12)
C19 N7 C20 103.7(12)
C18 N7 C20 112.6(11)
C19 N7 Pd2 113.0(9)
C18 N7 Pd2 110.0(7)
C20 N7 Pd2 107.9(8)
C23 N8 C21 108.2(11)
C23 N8 C22 109.6(11)
C21 N8 C22 109.2(12)
C23 N8 Pd2 116.0(7)
C21 N8 Pd2 106.6(7)
C22 N8 Pd2 107.1(9)
C24 N9 C28 119.2(10)
C24 N9 Pd2 123.5(9)
C28 N9 Pd2 117.3(7)
C29 N10 C27 127.5(11)
C29 N10 H10 116.3
C27 N10 H10 116.2
C29 N11 C30 126.4(11)
C29 N11 H11A 116.8
C30 N11 H11A 116.8
C33 N12 C34 121.1(11)
C33 N12 Pd1 120.1(8)
C34 N12 Pd1 118.8(8)
H15Y O15 H15X 109(4)
N12 Pd1 N2 178.3(4)
N12 Pd1 N3 85.4(4)
N2 Pd1 N3 95.2(4)
N12 Pd1 N1 94.7(4)
N2 Pd1 N1 84.7(4)
N3 Pd1 N1 179.2(4)
N9 Pd2 N6 87.2(4)
N9 Pd2 N7 178.7(4)
N6 Pd2 N7 93.6(4)
N9 Pd2 N8 92.4(4)
N6 Pd2 N8 178.9(4)
N7 Pd2 N8 86.8(4)
C35 N13 C37 102(2)
C35 N13 C36 112.9(17)
C37 N13 C36 122(3)
C39 N14 C38 143(2)
C39 N14 C40 105(2)
C38 N14 C40 89(2)
N13 C35 H35A 109.6
N13 C35 H35B 109.3
H35A C35 H35B 109.5
N13 C35 H35C 109.5
H35A C35 H35C 109.5
H35B C35 H35C 109.5
N14 C38 C37 85.8(17)
N14 C38 H38A 114.0
C37 C38 H38A 113.9
N14 C38 H38B 114.6
C37 C38 H38B 114.8
H38A C38 H38B 111.5
N13 C36 H36A 109.3
N13 C36 H36B 109.3
H36A C36 H36B 109.5
N13 C36 H36C 109.8
H36A C36 H36C 109.5
H36B C36 H36C 109.5
N14 C39 H39A 114.5
N14 C39 H39B 114.1
H39A C39 H39B 104.0
N14 C39 H39C 115.7
H39A C39 H39C 103.8
H39B C39 H39C 103.3
C38 C37 N13 83.4(16)
C38 C37 H37A 114.2
N13 C37 H37A 114.6
C38 C37 H37B 115.2
N13 C37 H37B 114.9
H37A C37 H37B 111.8
N14 C40 H40A 122.2
N14 C40 H40B 121.8
H40A C40 H40B 94.5
N14 C40 H40C 121.8
H40A C40 H40C 94.7
H40B C40 H40C 94.7

loop_
_geom_bond_atom_site_label_1
_geom_bond_atom_site_label_2
_geom_bond_distance
C1 N1 1.492(14)
C1 H1A 0.9800
C1 H1B 0.9800
C1 H1C 0.9800
C2 N1 1.535(19)
C2 H2A 0.9800
C2 H2B 0.9800
C2 H2C 0.9800
C3 N1 1.449(18)
C3 C4 1.510(19)
C3 H3A 0.9900
C3 H3B 0.9900
C4 N2 1.470(17)
C4 H4A 0.9900
C4 H4B 0.9900
C5 N2 1.497(15)
C5 H5A 0.9800
C5 H5B 0.9800
C5 H5C 0.9800
C6 N2 1.488(18)
C6 H6A 0.9800
C6 H6B 0.9800
C6 H6C 0.9800
C7 N3 1.358(13)
C7 C8 1.430(18)
C7 H7 0.9500
C8 C9 1.393(19)
C8 H8 0.9500
C9 C10 1.406(14)
C9 H9 0.9500
C10 N4 1.410(15)
C10 C11 1.440(15)
C11 N3 1.349(14)
C11 H11 0.9500
C12 O2 1.240(13)
C12 N4 1.363(13)
C12 N5 1.372(15)
C13 C14 1.390(15)
C13 N5 1.408(14)
C13 C17 1.424(14)
C14 C15 1.385(16)
C14 H14 0.9500
C15 C16 1.392(16)
C15 H15 0.9500
C16 N6 1.405(14)
C16 H16 0.9500
C17 N6 1.303(14)
C17 H17 0.9500
C18 N7 1.472(15)
C18 H18A 0.9800
C18 H18B 0.9800
C18 H18C 0.9800
C19 N7 1.402(18)
C19 H19A 0.9800
C19 H19B 0.9800
C19 H19C 0.9800
C20 N7 1.482(15)
C20 C21 1.63(2)
C20 H20A 0.9900
C20 H20B 0.9900
C21 N8 1.487(16)
C21 H21A 0.9900
C21 H21B 0.9900
C22 N8 1.523(17)
C22 H22A 0.9800
C22 H22B 0.9800
C22 H22C 0.9800
C23 N8 1.476(15)
C23 H23A 0.9800
C23 H23B 0.9800
C23 H23C 0.9800
C24 N9 1.344(14)
C24 C25 1.366(17)
C24 H24 0.9500
C25 C26 1.351(18)
C25 H25 0.9500
C26 C27 1.409(15)
C26 H26 0.9500
C27 C28 1.414(17)
C27 N10 1.423(16)
C28 N9 1.353(15)
C28 H28 0.9500
C29 O1 1.196(15)
C29 N11 1.323(17)
C29 N10 1.335(14)
C30 C34 1.379(17)
C30 N11 1.406(15)
C30 C31 1.427(19)
C31 C32 1.389(19)
C31 H31 0.9500
C32 C33 1.37(2)
C32 H32 0.9500
C33 N12 1.349(16)
C33 H33 0.9500
C34 N12 1.392(14)
C34 H34 0.9500
Cl1 O6 1.332(17)
Cl1 O3 1.447(11)
Cl1 O5 1.460(12)
Cl1 O4 1.461(11)
Cl2 O8 1.365(14)
Cl2 O10 1.370(15)
Cl2 O9 1.376(13)
Cl2 O7 1.446(14)
Cl3 O12 1.423(9)
Cl3 O11 1.424(10)
Cl3 O14 1.425(11)
Cl3 O13 1.461(9)
N1 Pd1 2.097(10)
N2 Pd1 2.038(11)
N3 Pd1 2.067(9)
N4 H4 0.8800
N5 H5 0.8800
N6 Pd2 2.060(8)
N7 Pd2 2.097(10)
N8 Pd2 2.101(8)
N9 Pd2 2.036(10)
N10 H10 0.8800
N11 H11A 0.8800
N12 Pd1 2.032(10)
O15 H15Y 0.84(3)
O15 H15X 0.85(4)
O16 H16X 0.83(8)
N13 C35 1.419(2)
N13 C37 1.420(2)
N13 C36 1.420(3)
N14 C39 1.419(2)
N14 C38 1.4198(13)
N14 C40 1.419(2)
C35 H35A 0.9800
C35 H35B 0.9800
C35 H35C 0.9800
C38 C37 1.420(2)
C38 H38A 0.9900
C38 H38B 0.9900
C36 H36A 0.9800
C36 H36B 0.9800
C36 H36C 0.9800
C39 H39A 1.0281
C39 H39B 1.0264
C39 H39C 1.0332
C37 H37A 0.9900
C37 H37B 0.9900
C40 H40A 1.0970
C40 H40B 1.0942
C40 H40C 1.0938

loop_
_geom_torsion_atom_site_label_1
_geom_torsion_atom_site_label_2
_geom_torsion_atom_site_label_3
_geom_torsion_atom_site_label_4
_geom_torsion
N1 C3 C4 N2 49(2)
N3 C7 C8 C9 -2(2)
C7 C8 C9 C10 -1(2)
C8 C9 C10 N4 -178.0(12)
C8 C9 C10 C11 1.4(19)
C9 C10 C11 N3 0.4(19)
N4 C10 C11 N3 179.8(11)
N5 C13 C14 C15 179.8(11)
C17 C13 C14 C15 2.7(17)
C13 C14 C15 C16 -3.7(18)
C14 C15 C16 N6 3.4(18)
C14 C13 C17 N6 -1.2(17)
N5 C13 C17 N6 -178.2(10)
N7 C20 C21 N8 -50.5(17)
N9 C24 C25 C26 -2.9(18)
C24 C25 C26 C27 3.0(18)
C25 C26 C27 C28 -1.1(16)
C25 C26 C27 N10 176.0(11)
C26 C27 C28 N9 -1.1(15)
N10 C27 C28 N9 -178.2(9)
C34 C30 C31 C32 -1(2)
N11 C30 C31 C32 -178.8(15)
C30 C31 C32 C33 -1(3)
C31 C32 C33 N12 3(3)
N11 C30 C34 N12 178.3(11)
C31 C30 C34 N12 0.5(19)
C4 C3 N1 C1 -159.7(14)
C4 C3 N1 C2 80.7(16)
C4 C3 N1 Pd1 -38.2(16)
C3 C4 N2 C6 87.4(17)
C3 C4 N2 C5 -156.8(14)
C3 C4 N2 Pd1 -32.5(17)
C10 C11 N3 C7 -2.9(18)
C10 C11 N3 Pd1 -172.5(9)
C8 C7 N3 C11 3.4(18)
C8 C7 N3 Pd1 172.9(9)
O2 C12 N4 C10 12(2)
N5 C12 N4 C10 -170.5(11)
C9 C10 N4 C12 -171.8(11)
C11 C10 N4 C12 9(2)
O2 C12 N5 C13 -5(2)
N4 C12 N5 C13 177.5(10)
C14 C13 N5 C12 166.2(11)
C17 C13 N5 C12 -16.8(18)
C13 C17 N6 C16 0.9(17)
C13 C17 N6 Pd2 174.3(8)
C15 C16 N6 C17 -2.0(17)
C15 C16 N6 Pd2 -175.3(9)
C21 C20 N7 C19 157.0(13)
C21 C20 N7 C18 -84.7(13)
C21 C20 N7 Pd2 37.0(14)
C20 C21 N8 C23 161.2(11)
C20 C21 N8 C22 -79.6(14)
C20 C21 N8 Pd2 35.8(14)
C25 C24 N9 C28 0.8(16)
C25 C24 N9 Pd2 -179.9(9)
C27 C28 N9 C24 1.3(15)
C27 C28 N9 Pd2 -178.2(7)
O1 C29 N10 C27 5(2)
N11 C29 N10 C27 -177.7(11)
C26 C27 N10 C29 158.6(11)
C28 C27 N10 C29 -24.4(17)
O1 C29 N11 C30 0(2)
N10 C29 N11 C30 -177.5(11)
C34 C30 N11 C29 22(2)
C31 C30 N11 C29 -160.7(15)
C32 C33 N12 C34 -3(2)
C32 C33 N12 Pd1 178.7(13)
C30 C34 N12 C33 1.7(18)
C30 C34 N12 Pd1 179.5(9)
C33 N12 Pd1 N2 -158(15)
C34 N12 Pd1 N2 25(16)
C33 N12 Pd1 N3 91.1(11)
C34 N12 Pd1 N3 -86.7(9)
C33 N12 Pd1 N1 -88.1(11)
C34 N12 Pd1 N1 94.1(9)
C4 N2 Pd1 N12 79(16)
C6 N2 Pd1 N12 -42(16)
C5 N2 Pd1 N12 -163(15)
C4 N2 Pd1 N3 -169.6(10)
C6 N2 Pd1 N3 68.7(9)
C5 N2 Pd1 N3 -52.1(10)
C4 N2 Pd1 N1 9.6(10)
C6 N2 Pd1 N1 -112.1(9)
C5 N2 Pd1 N1 127.1(10)
C11 N3 Pd1 N12 77.3(9)
C7 N3 Pd1 N12 -92.5(9)
C11 N3 Pd1 N2 -101.1(9)
C7 N3 Pd1 N2 89.1(9)
C11 N3 Pd1 N1 175(100)
C7 N3 Pd1 N1 5(31)
C3 N1 Pd1 N12 -162.9(9)
C1 N1 Pd1 N12 -45.5(11)
C2 N1 Pd1 N12 78.2(10)
C3 N1 Pd1 N2 15.6(9)
C1 N1 Pd1 N2 132.9(11)
C2 N1 Pd1 N2 -103.4(10)
C3 N1 Pd1 N3 100(31)
C1 N1 Pd1 N3 -143(31)
C2 N1 Pd1 N3 -19(32)
C24 N9 Pd2 N6 -94.3(8)
C28 N9 Pd2 N6 85.1(8)
C24 N9 Pd2 N7 137(14)
C28 N9 Pd2 N7 -44(15)
C24 N9 Pd2 N8 86.7(8)
C28 N9 Pd2 N8 -93.9(8)
C17 N6 Pd2 N9 -78.3(9)
C16 N6 Pd2 N9 95.0(9)
C17 N6 Pd2 N7 100.7(9)
C16 N6 Pd2 N7 -86.0(9)
C17 N6 Pd2 N8 -12(20)
C16 N6 Pd2 N8 161(19)
C19 N7 Pd2 N9 -179(100)
C18 N7 Pd2 N9 58(15)
C20 N7 Pd2 N9 -65(15)
C19 N7 Pd2 N6 52.0(11)
C18 N7 Pd2 N6 -70.8(9)
C20 N7 Pd2 N6 166.0(10)
C19 N7 Pd2 N8 -129.1(11)
C18 N7 Pd2 N8 108.2(9)
C20 N7 Pd2 N8 -15.0(10)
C23 N8 Pd2 N9 45.9(9)
C21 N8 Pd2 N9 166.4(10)
C22 N8 Pd2 N9 -76.8(9)
C23 N8 Pd2 N6 -20(20)
C21 N8 Pd2 N6 101(19)
C22 N8 Pd2 N6 -143(19)
C23 N8 Pd2 N7 -133.0(9)
C21 N8 Pd2 N7 -12.6(10)
C22 N8 Pd2 N7 104.2(9)
C39 N14 C38 C37 -88(5)
C40 N14 C38 C37 158(3)
N14 C38 C37 N13 -179(3)
C35 N13 C37 C38 118(3)
C36 N13 C37 C38 -114(3)
